data_9017912
loop_
_publ_author_name
'Majzlan, J.'
'Plasil, J.'
'Dachs, E.'
'Benisek, A.'
'Koch, C. B.'

_publ_section_title
;
 Crystal chemistry, Mossbauer spectroscopy. and thermodynamic properties of botryogen
;
_journal_name_full 'Neues Jahrbuch fur Mineralogie, Abhandlungen'
_journal_page_first 147
_journal_page_last 159
_journal_volume 193
_journal_year 2016
_chemical_compound_source 'Nuevo Cuyo, Argentina'
_chemical_formula_sum 'Fe H15 Mg0.773 Mn0.047 O16 S2 Zn0.165'
_chemical_name_mineral Botryogen
_space_group_IT_number 14
_space_group_name_Hall '-P 2yn'
_space_group_name_H-M_alt 'P 1 21/n 1'
_symmetry_space_group_name_H-M 'P 1 21/n 1'
_cell_angle_alpha 90
_cell_angle_beta 100.125
_cell_angle_gamma 90
_cell_length_a 10.4983
_cell_length_b 17.8372
_cell_length_c 7.1154
_cell_formula_units_Z 4
_cell_volume 1311.681
_database_code_amcsd 0021024
_exptl_crystal_density_diffrn 2.143
_cod_data_source_file inputs/fixed/split/18949.cif
_cod_data_source_block 18949
_cod_original_formula_sum 'Mg.773 Zn.165 Mn.047 Fe S2 O16 H15'
_cod_database_code 9017912

loop_
_space_group_symop_operation_xyz
x,y,z
1/2+x,1/2-y,1/2+z
1/2-x,1/2+y,1/2-z
-x,-y,-z

loop_
_atom_site_aniso_label
_atom_site_aniso_U_11
_atom_site_aniso_U_22
_atom_site_aniso_U_33
_atom_site_aniso_U_12
_atom_site_aniso_U_13
_atom_site_aniso_U_23
Mg 0.01490 0.01790 0.01500 0.00024 0.00147 -0.00043
Zn 0.01490 0.01790 0.01500 0.00024 0.00147 -0.00043
Mn 0.01490 0.01790 0.01500 0.00024 0.00147 -0.00043
Fe1 0.00550 0.01270 0.01020 0.00014 0.00145 0.00067
Fe2 0.00530 0.01460 0.01330 0.00104 0.00193 -0.00031
S1 0.00890 0.01390 0.01340 -0.00099 0.00188 -0.00184
S2 0.01330 0.01490 0.01130 0.00061 0.00170 0.00091
O1 0.01170 0.01460 0.01510 -0.00190 -0.00080 0.00080
O2 0.01510 0.02860 0.01470 0.00450 0.00130 -0.00690
O3 0.01000 0.02250 0.01980 0.00400 0.00040 -0.00520
O4 0.01810 0.02180 0.03080 -0.00640 0.00520 0.00490
O5 0.02210 0.02420 0.02320 0.00790 0.00680 0.00230
O6 0.02330 0.01730 0.01360 0.00180 0.00120 0.00330
O7 0.02080 0.02860 0.02250 -0.00600 0.00540 0.00350
O8 0.02950 0.02280 0.01220 0.00330 -0.00430 -0.00110
O9 0.00760 0.01840 0.01860 -0.00030 0.00300 -0.00250
O10 0.03450 0.02090 0.02540 -0.00650 0.01350 -0.00130
O11 0.03100 0.03030 0.02340 0.00650 -0.00730 -0.00370
O12 0.02560 0.02250 0.02260 -0.00530 0.00140 -0.00020
O13 0.01410 0.03570 0.02840 0.00260 0.00450 0.01390
O14 0.02840 0.02090 0.03170 -0.00580 0.01400 -0.00460
O15 0.01890 0.04600 0.03090 0.00160 0.00340 -0.00550
O16 0.03440 0.03120 0.02810 0.01590 -0.00670 -0.00290

loop_
_atom_site_label
_atom_site_fract_x
_atom_site_fract_y
_atom_site_fract_z
_atom_site_occupancy
_atom_site_U_iso_or_equiv
Mg 0.09210 0.68200 0.15110 0.77300 0.01605
Zn 0.09210 0.68200 0.15110 0.16500 0.01605
Mn 0.09210 0.68200 0.15110 0.04700 0.01605
Fe1 0.50000 0.50000 0.50000 1.00000 0.00945
Fe2 0.50000 0.50000 0.00000 1.00000 0.01101
S1 0.40732 0.63867 0.22072 1.00000 0.01207
S2 0.79108 0.56818 0.61507 1.00000 0.01324
O1 0.48931 0.60553 0.39210 1.00000 0.01420
O2 0.28360 0.66095 0.26800 1.00000 0.01960
O3 0.38307 0.57990 0.06920 1.00000 0.01770
O4 0.47534 0.70172 0.15550 1.00000 0.02340
O5 0.75714 0.61621 0.76700 1.00000 0.02280
O6 0.69336 0.50781 0.57000 1.00000 0.01830
O7 0.79358 0.61340 0.44330 1.00000 0.02380
O8 0.91693 0.53314 0.67920 1.00000 0.02250
O9 0.47839 0.54260 0.74690 1.00000 0.01480
O10 0.04946 0.61719 0.37270 1.00000 0.02590
O11 0.90411 0.70502 0.04210 1.00000 0.02970
O12 0.16247 0.74622 0.94270 1.00000 0.02390
O13 0.66699 0.56152 0.08080 1.00000 0.02600
O14 0.58728 0.72577 0.82640 1.00000 0.02590
O15 0.29505 0.66144 0.67450 1.00000 0.03200
O16 0.09577 0.58984 0.97200 1.00000 0.03270
H1 0.86100 0.74480 0.07900 1.00000 0.03570
H2 0.86600 0.68900 0.92600 1.00000 0.03570
H3 0.96970 0.62100 0.40000 1.00000 0.03110
H4 0.25100 0.67330 0.76700 1.00000 0.03840
H5 0.04100 0.56870 0.87700 1.00000 0.03930
H6 0.42700 0.57240 0.74300 1.00000 0.01770
H7 0.71200 0.58050 -0.00400 1.00000 0.03120
H8 0.62500 0.68240 0.80300 1.00000 0.03110
H9 0.70700 0.57600 0.19800 1.00000 0.03120
H10 0.23300 0.64580 0.58200 1.00000 0.03840
H11 0.21200 0.77820 0.97000 1.00000 0.03900
H12 0.11000 0.75990 0.85700 1.00000 0.02400
H13 0.06300 0.56810 0.36200 1.00000 0.03110
H14 0.54300 0.71940 0.92100 1.00000 0.03110
H15 0.17140 0.56760 0.96700 1.00000 0.03930

loop_
_cod_related_entry_id
_cod_related_entry_database
_cod_related_entry_code
1 AMCSD 0021024
